data_1550064
loop_
_publ_author_name
'McKeown, Paul'
'McCormick, Strachan N.'
'Mahon, Mary F.'
'Jones, Matthew D.'

_publ_section_title
;
 Highly active Mg(ii) and Zn(ii) complexes for the ring opening
 polymerisation of lactide
;
_journal_issue 44
_journal_name_full 'Polymer Chemistry'
_journal_page_first 5339
_journal_paper_doi 10.1039/C8PY01369A
_journal_volume 9
_journal_year 2018
_chemical_formula_sum 'C40 H52 Mg2 N8 O4'
_chemical_formula_weight 757.51
_space_group_crystal_system monoclinic
_space_group_IT_number 14
_space_group_name_Hall '-P 2yn'
_space_group_name_H-M_alt 'P 1 21/n 1'
_symmetry_space_group_name_Hall '-P 2yn'
_symmetry_space_group_name_H-M 'P 1 21/n 1'
_atom_sites_solution_hydrogens mixed
_audit_creation_method SHELXL-2014/7
_audit_update_record
;
2018-05-20 deposited with the CCDC.
2018-10-17 downloaded from the CCDC.
;
_cell_angle_alpha 90
_cell_angle_beta 95.647(5)
_cell_angle_gamma 90
_cell_formula_units_Z 2
_cell_length_a 9.4092(5)
_cell_length_b 13.8925(12)
_cell_length_c 14.8093(10)
_cell_measurement_reflns_used 1890
_cell_measurement_temperature 150(2)
_cell_measurement_theta_max 71.9850
_cell_measurement_theta_min 5.7060
_cell_volume 1926.4(2)
_computing_cell_refinement 'CrysAlisPro 1.171.38.46 (Rigaku OD, 2015)'
_computing_data_collection 'CrysAlisPro 1.171.38.46 (Rigaku OD, 2015)'
_computing_data_reduction 'CrysAlisPro 1.171.38.46 (Rigaku OD, 2015)'
_computing_molecular_graphics 'ORTEP3 for Windows - Farrugia, L. J. J. Appl. Crystallogr. 1997, 30, 565'
_computing_publication_material
;
 'WinGX publication routines, Farrugia, 
 L. J., J. Appl. Crystallogr., 1999, 32, 837-838
;
_computing_structure_refinement
;
 SHELXL-2016/6 (Sheldrick, 2016)
 Sheldrick GM (2008) Acta Crystallogr A64:112-122 and 
 C. B. H\"ubschle, G. M. Sheldrick and B. Dittrich
 ShelXle: a Qt graphical user interface for SHELXL
 J. Appl. Cryst., 44, (2011) 1281-1284.
;
_computing_structure_solution
; 
 SHELXT
 Sheldrick, G. M. (2008). Acta Cryst. A64, 112-122.
;
_diffrn_ambient_environment N~2~
_diffrn_ambient_temperature 150.01(10)
_diffrn_detector 'CCD plate'
_diffrn_detector_area_resol_mean 8.1150
_diffrn_detector_type EosS2
_diffrn_measured_fraction_theta_full 1.000
_diffrn_measured_fraction_theta_max 1.000
_diffrn_measurement_device 'four-circle diffractometer'
_diffrn_measurement_device_type 'SuperNova, Dual, Cu at zero, EosS2'
_diffrn_radiation_monochromator mirror
_diffrn_radiation_probe x-ray
_diffrn_radiation_type 'Cu K\a'
_diffrn_radiation_wavelength 1.54184
_diffrn_reflns_av_R_equivalents 0.0466
_diffrn_reflns_av_unetI/netI 0.0509
_diffrn_reflns_Laue_measured_fraction_full 1.000
_diffrn_reflns_Laue_measured_fraction_max 1.000
_diffrn_reflns_limit_h_max 10
_diffrn_reflns_limit_h_min -11
_diffrn_reflns_limit_k_max 16
_diffrn_reflns_limit_k_min -14
_diffrn_reflns_limit_l_max 16
_diffrn_reflns_limit_l_min -17
_diffrn_reflns_number 11021
_diffrn_reflns_point_group_measured_fraction_full 1.000
_diffrn_reflns_point_group_measured_fraction_max 1.000
_diffrn_reflns_theta_full 66.599
_diffrn_reflns_theta_max 66.599
_diffrn_reflns_theta_min 4.374
_diffrn_source 'micro-focus sealed X-ray tube'
_diffrn_source_type 'SuperNova (Cu) X-ray Source'
_exptl_absorpt_coefficient_mu 0.981
_exptl_absorpt_correction_T_max 1.00000
_exptl_absorpt_correction_T_min 0.03245
_exptl_absorpt_correction_type multi-scan
_exptl_absorpt_process_details
;
CrysAlisPro 1.171.38.46 (Rigaku Oxford Diffraction, 2015)
Empirical absorption correction using spherical harmonics,
 implemented in SCALE3 ABSPACK scaling algorithm.
;
_exptl_crystal_colour colourless
_exptl_crystal_density_diffrn 1.306
_exptl_crystal_description block
_exptl_crystal_F_000 808
_exptl_crystal_size_max 0.050
_exptl_crystal_size_mid 0.050
_exptl_crystal_size_min 0.050
_refine_diff_density_max 0.212
_refine_diff_density_min -0.249
_refine_diff_density_rms 0.045
_refine_ls_extinction_method none
_refine_ls_goodness_of_fit_ref 1.020
_refine_ls_hydrogen_treatment mixed
_refine_ls_matrix_type full
_refine_ls_number_parameters 250
_refine_ls_number_reflns 3401
_refine_ls_number_restraints 0
_refine_ls_restrained_S_all 1.020
_refine_ls_R_factor_all 0.0564
_refine_ls_R_factor_gt 0.0394
_refine_ls_shift/su_max 0.000
_refine_ls_shift/su_mean 0.000
_refine_ls_structure_factor_coef Fsqd
_refine_ls_weighting_details 'w=1/[\s^2^(Fo^2^)+(0.0500P)^2^+0.0326P] where P=(Fo^2^+2Fc^2^)/3'
_refine_ls_weighting_scheme calc
_refine_ls_wR_factor_gt 0.0932
_refine_ls_wR_factor_ref 0.1003
_reflns_Friedel_coverage 0.000
_reflns_number_gt 2729
_reflns_number_total 3401
_reflns_threshold_expression 'I > 2\s(I)'
_cod_data_source_file c8py01369a2.cif
_cod_data_source_block Mg_2_2
_cod_depositor_comments 'Adding full bibliography for 1550055--1550064.cif.'
_cod_database_code 1550064
_shelx_shelxl_version_number 2014/7
_shelx_space_group_comment
;
The symmetry employed for this shelxl refinement is uniquely defined
by the following loop, which should always be used as a source of
symmetry information in preference to the above space-group names.
They are only intended as comments.
;
_shelx_estimated_absorpt_t_min 0.953
_shelx_estimated_absorpt_t_max 0.953

loop_
_space_group_symop_operation_xyz
'x, y, z'
'-x+1/2, y+1/2, -z+1/2'
'-x, -y, -z'
'x-1/2, -y-1/2, z-1/2'

loop_
_atom_site_label
_atom_site_type_symbol
_atom_site_fract_x
_atom_site_fract_y
_atom_site_fract_z
_atom_site_U_iso_or_equiv
_atom_site_adp_type
_atom_site_occupancy
_atom_site_site_symmetry_order
_atom_site_calc_flag
_atom_site_refinement_flags_posn
_atom_site_refinement_flags_adp
Mg1 Mg 0.08191(6) 0.40252(4) 0.02994(4) 0.01615(15) Uani 1 1 d . .
O1 O 0.28088(13) 0.41103(9) -0.00643(9) 0.0204(3) Uani 1 1 d . .
N1 N 0.09087(17) 0.25349(11) -0.01675(11) 0.0214(3) Uani 1 1 d . .
C1 C 0.36727(19) 0.35137(13) -0.04081(12) 0.0196(4) Uani 1 1 d . .
O2 O 0.03417(13) 0.53567(9) 0.08328(8) 0.0184(3) Uani 1 1 d . .
N2 N -0.12948(17) 0.33886(12) 0.06376(12) 0.0247(4) Uani 1 1 d . .
C2 C 0.5008(2) 0.38338(14) -0.06606(13) 0.0241(4) Uani 1 1 d . .
H2 H 0.5262 0.4492 -0.0576 0.029 Uiso 1 1 calc R U
N3 N 0.18002(16) 0.36273(11) 0.17083(10) 0.0198(3) Uani 1 1 d . .
H3A H 0.1014 0.3440 0.2081 0.024 Uiso 1 1 calc R U
C3 C 0.5952(2) 0.32176(15) -0.10260(13) 0.0251(4) Uani 1 1 d . .
H3 H 0.6827 0.3465 -0.1199 0.030 Uiso 1 1 calc R U
N4 N 0.35571(17) 0.42463(12) 0.27736(12) 0.0263(4) Uani 1 1 d . .
C4 C 0.5649(2) 0.22372(15) -0.11473(13) 0.0256(4) Uani 1 1 d . .
H4 H 0.6323 0.1813 -0.1373 0.031 Uiso 1 1 calc R U
C5 C 0.4353(2) 0.19061(14) -0.09313(13) 0.0240(4) Uani 1 1 d . .
H5 H 0.4124 0.1245 -0.1026 0.029 Uiso 1 1 calc R U
C6 C 0.3348(2) 0.25138(13) -0.05730(12) 0.0200(4) Uani 1 1 d . .
C7 C 0.1989(2) 0.20920(13) -0.04277(13) 0.0221(4) Uani 1 1 d . .
H7 H 0.1885 0.1420 -0.0536 0.027 Uiso 1 1 calc R U
C8 C -0.0415(2) 0.19882(15) -0.01340(16) 0.0318(5) Uani 1 1 d . .
H8A H -0.0195 0.1294 -0.0067 0.038 Uiso 1 1 calc R U
H8B H -0.1039 0.2081 -0.0706 0.038 Uiso 1 1 calc R U
C9 C -0.1176(2) 0.23286(15) 0.06595(16) 0.0316(5) Uani 1 1 d . .
H9A H -0.2141 0.2038 0.0628 0.038 Uiso 1 1 calc R U
H9B H -0.0637 0.2123 0.1235 0.038 Uiso 1 1 calc R U
C10 C -0.2080(2) 0.37332(16) 0.13844(16) 0.0363(5) Uani 1 1 d . .
H10A H -0.2993 0.3393 0.1372 0.054 Uiso 1 1 calc R U
H10B H -0.2255 0.4426 0.1315 0.054 Uiso 1 1 calc R U
H10C H -0.1513 0.3611 0.1964 0.054 Uiso 1 1 calc R U
C11 C 0.02625(19) 0.55400(12) 0.17206(12) 0.0175(4) Uani 1 1 d . .
C12 C 0.12887(19) 0.51665(13) 0.23881(13) 0.0189(4) Uani 1 1 d . .
C13 C 0.1145(2) 0.53151(14) 0.33065(13) 0.0243(4) Uani 1 1 d . .
H13 H 0.1839 0.5054 0.3749 0.029 Uiso 1 1 calc R U
C14 C 0.0013(2) 0.58347(14) 0.35869(13) 0.0282(5) Uani 1 1 d . .
H14 H -0.0078 0.5930 0.4214 0.034 Uiso 1 1 calc R U
C15 C -0.0986(2) 0.62135(14) 0.29321(14) 0.0279(4) Uani 1 1 d . .
H15 H -0.1769 0.6573 0.3114 0.033 Uiso 1 1 calc R U
C16 C -0.0862(2) 0.60764(13) 0.20181(13) 0.0234(4) Uani 1 1 d . .
H16 H -0.1553 0.6352 0.1583 0.028 Uiso 1 1 calc R U
C17 C 0.24379(19) 0.45431(13) 0.20729(12) 0.0202(4) Uani 1 1 d . .
H17 H 0.2888 0.4884 0.1579 0.024 Uiso 1 1 calc R U
C18 C 0.2968(2) 0.28975(15) 0.18552(14) 0.0290(5) Uani 1 1 d . .
H18A H 0.3216 0.2637 0.1269 0.035 Uiso 1 1 calc R U
H18B H 0.2676 0.2359 0.2234 0.035 Uiso 1 1 calc R U
C19 C 0.4223(2) 0.34407(17) 0.23380(16) 0.0350(5) Uani 1 1 d . .
H19A H 0.4767 0.3027 0.2794 0.042 Uiso 1 1 calc R U
H19B H 0.4876 0.3674 0.1900 0.042 Uiso 1 1 calc R U
C20 C 0.4579(2) 0.50204(18) 0.30202(16) 0.0394(6) Uani 1 1 d . .
H20A H 0.5312 0.4789 0.3485 0.059 Uiso 1 1 calc R U
H20B H 0.4078 0.5569 0.3258 0.059 Uiso 1 1 calc R U
H20C H 0.5031 0.5222 0.2482 0.059 Uiso 1 1 calc R U
H2A H -0.182(3) 0.3517(18) 0.0077(18) 0.039(7) Uiso 1 1 d . .

loop_
_atom_site_aniso_label
_atom_site_aniso_U_11
_atom_site_aniso_U_22
_atom_site_aniso_U_33
_atom_site_aniso_U_23
_atom_site_aniso_U_13
_atom_site_aniso_U_12
Mg1 0.0166(3) 0.0143(3) 0.0181(3) 0.0004(2) 0.0045(2) 0.0029(2)
O1 0.0184(6) 0.0171(6) 0.0267(7) -0.0029(5) 0.0070(5) 0.0028(5)
N1 0.0224(8) 0.0198(8) 0.0225(8) -0.0032(6) 0.0046(6) -0.0021(6)
C1 0.0202(9) 0.0214(9) 0.0176(9) -0.0015(7) 0.0037(7) 0.0021(7)
O2 0.0219(6) 0.0188(6) 0.0151(6) 0.0008(5) 0.0043(5) 0.0056(5)
N2 0.0231(8) 0.0267(9) 0.0252(9) 0.0026(7) 0.0076(7) -0.0012(7)
C2 0.0228(9) 0.0241(10) 0.0263(10) -0.0034(8) 0.0062(8) -0.0008(8)
N3 0.0234(8) 0.0154(7) 0.0208(8) 0.0001(6) 0.0037(6) 0.0046(6)
C3 0.0193(9) 0.0311(11) 0.0259(10) -0.0022(8) 0.0072(8) 0.0021(8)
N4 0.0245(8) 0.0278(9) 0.0257(9) 0.0038(7) -0.0022(7) 0.0035(7)
C4 0.0264(9) 0.0283(10) 0.0230(10) -0.0033(8) 0.0063(8) 0.0116(8)
C5 0.0308(10) 0.0209(9) 0.0202(9) -0.0016(8) 0.0023(8) 0.0064(8)
C6 0.0236(9) 0.0173(9) 0.0189(9) -0.0002(7) 0.0018(7) 0.0050(7)
C7 0.0305(10) 0.0140(9) 0.0218(9) -0.0018(7) 0.0030(8) 0.0011(7)
C8 0.0300(11) 0.0270(11) 0.0399(12) -0.0083(9) 0.0111(9) -0.0096(9)
C9 0.0316(11) 0.0261(10) 0.0393(12) -0.0008(9) 0.0146(9) -0.0075(9)
C10 0.0331(11) 0.0350(12) 0.0448(13) 0.0005(10) 0.0242(10) -0.0002(9)
C11 0.0231(9) 0.0128(8) 0.0172(9) -0.0014(7) 0.0046(7) -0.0005(7)
C12 0.0225(9) 0.0139(8) 0.0205(9) -0.0016(7) 0.0035(7) -0.0032(7)
C13 0.0347(10) 0.0183(9) 0.0196(9) -0.0007(7) 0.0006(8) -0.0031(8)
C14 0.0449(12) 0.0214(10) 0.0195(10) -0.0069(8) 0.0098(9) -0.0051(9)
C15 0.0370(11) 0.0218(10) 0.0267(10) -0.0051(8) 0.0128(9) 0.0050(8)
C16 0.0285(10) 0.0197(9) 0.0228(10) -0.0006(8) 0.0062(8) 0.0051(8)
C17 0.0201(9) 0.0211(9) 0.0194(9) 0.0028(7) 0.0018(7) -0.0007(7)
C18 0.0382(11) 0.0250(10) 0.0238(10) 0.0016(8) 0.0031(9) 0.0156(9)
C19 0.0284(11) 0.0417(13) 0.0345(11) 0.0039(10) 0.0020(9) 0.0153(9)
C20 0.0312(11) 0.0456(14) 0.0382(13) 0.0073(11) -0.0117(10) -0.0096(10)

loop_
_atom_type_symbol
_atom_type_description
_atom_type_scat_dispersion_real
_atom_type_scat_dispersion_imag
_atom_type_scat_source
C C 0.0181 0.0091 'International Tables Vol C Tables 4.2.6.8 and 6.1.1.4'
H H 0.0000 0.0000 'International Tables Vol C Tables 4.2.6.8 and 6.1.1.4'
Mg Mg 0.1719 0.1771 'International Tables Vol C Tables 4.2.6.8 and 6.1.1.4'
N N 0.0311 0.0180 'International Tables Vol C Tables 4.2.6.8 and 6.1.1.4'
O O 0.0492 0.0322 'International Tables Vol C Tables 4.2.6.8 and 6.1.1.4'

loop_
_geom_angle_atom_site_label_1
_geom_angle_atom_site_label_2
_geom_angle_atom_site_label_3
_geom_angle
_geom_angle_site_symmetry_1
_geom_angle_site_symmetry_3
O1 Mg1 O2 107.01(5) . .
O1 Mg1 O2 100.85(6) . 3_565
O2 Mg1 O2 79.86(6) . 3_565
O1 Mg1 N1 84.53(6) . .
O2 Mg1 N1 168.37(6) . .
O2 Mg1 N1 99.69(6) 3_565 .
O1 Mg1 N3 87.43(6) . .
O2 Mg1 N3 87.18(5) . .
O2 Mg1 N3 166.19(6) 3_565 .
N1 Mg1 N3 92.03(6) . .
O1 Mg1 N2 160.45(6) . .
O2 Mg1 N2 92.06(6) . .
O2 Mg1 N2 86.40(6) 3_565 .
N1 Mg1 N2 76.33(6) . .
N3 Mg1 N2 89.33(6) . .
O1 Mg1 Mg1 108.26(5) . 3_565
O2 Mg1 Mg1 40.11(4) . 3_565
O2 Mg1 Mg1 39.75(4) 3_565 3_565
N1 Mg1 Mg1 138.29(5) . 3_565
N3 Mg1 Mg1 127.13(5) . 3_565
N2 Mg1 Mg1 88.98(5) . 3_565
C1 O1 Mg1 134.86(12) . .
C7 N1 C8 117.67(17) . .
C7 N1 Mg1 127.38(13) . .
C8 N1 Mg1 114.90(12) . .
O1 C1 C2 120.55(17) . .
O1 C1 C6 123.50(17) . .
C2 C1 C6 115.94(17) . .
C11 O2 Mg1 125.00(11) . .
C11 O2 Mg1 128.98(11) . 3_565
Mg1 O2 Mg1 100.14(6) . 3_565
C10 N2 C9 110.55(16) . .
C10 N2 Mg1 123.62(14) . .
C9 N2 Mg1 109.03(11) . .
C3 C2 C1 121.98(19) . .
C17 N3 C18 105.26(14) . .
C17 N3 Mg1 103.84(10) . .
C18 N3 Mg1 121.77(12) . .
C2 C3 C4 121.50(18) . .
C19 N4 C17 102.27(16) . .
C19 N4 C20 111.86(18) . .
C17 N4 C20 112.27(16) . .
C5 C4 C3 118.14(17) . .
C4 C5 C6 122.15(19) . .
C5 C6 C1 120.22(18) . .
C5 C6 C7 116.77(17) . .
C1 C6 C7 122.95(16) . .
N1 C7 C6 126.29(17) . .
N1 C8 C9 109.50(17) . .
N2 C9 C8 109.62(17) . .
O2 C11 C16 121.56(17) . .
O2 C11 C12 120.93(15) . .
C16 C11 C12 117.48(17) . .
C13 C12 C11 120.21(17) . .
C13 C12 C17 122.17(17) . .
C11 C12 C17 117.41(16) . .
C14 C13 C12 121.40(19) . .
C13 C14 C15 118.50(18) . .
C16 C15 C14 121.01(18) . .
C15 C16 C11 121.39(19) . .
N4 C17 N3 104.67(14) . .
N4 C17 C12 115.71(16) . .
N3 C17 C12 109.32(14) . .
N3 C18 C19 104.94(16) . .
N4 C19 C18 103.90(16) . .

loop_
_geom_bond_atom_site_label_1
_geom_bond_atom_site_label_2
_geom_bond_distance
_geom_bond_site_symmetry_2
Mg1 O1 2.0018(13) .
Mg1 O2 2.0778(13) .
Mg1 O2 2.0932(14) 3_565
Mg1 N1 2.1870(16) .
Mg1 N3 2.2653(16) .
Mg1 N2 2.2771(16) .
Mg1 Mg1 3.1984(11) 3_565
O1 C1 1.299(2) .
N1 C7 1.279(2) .
N1 C8 1.464(2) .
C1 C2 1.417(3) .
C1 C6 1.438(3) .
O2 C11 1.348(2) .
O2 Mg1 2.0931(14) 3_565
N2 C10 1.469(3) .
N2 C9 1.477(3) .
C2 C3 1.382(3) .
N3 C17 1.485(2) .
N3 C18 1.495(2) .
C3 C4 1.400(3) .
N4 C19 1.463(3) .
N4 C17 1.463(2) .
N4 C20 1.465(3) .
C4 C5 1.370(3) .
C5 C6 1.410(3) .
C6 C7 1.442(3) .
C8 C9 1.511(3) .
C11 C16 1.400(3) .
C11 C12 1.411(3) .
C12 C13 1.395(3) .
C12 C17 1.496(2) .
C13 C14 1.384(3) .
C14 C15 1.386(3) .
C15 C16 1.383(3) .
C18 C19 1.520(3) .
